data_2008274
loop_
_publ_author_name
'H\"okelek, Tuncer'
'K\?il\?i\,c, Zeynel'
'B\.ilge, Selen'

_publ_section_title
5,6,7,8,9,10,11,12,18,19,21,22-Dodecahydro-8,9:18,19-dibenzo-1,4,7-trioxa-11,16-diazacyclononadeca-10,16-diene
_journal_issue 3
_journal_name_full 'Acta Crystallographica Section C'
_journal_page_first 381
_journal_page_last 383
_journal_paper_doi 10.1107/S0108270198013687
_journal_volume 55
_journal_year 1999
_chemical_formula_moiety 'C22 H26 N2 O3'
_chemical_formula_sum 'C22 H26 N2 O3'
_chemical_formula_weight 366.46
_space_group_IT_number 14
_symmetry_cell_setting monoclinic
_symmetry_space_group_name_Hall '-P 2yab'
_symmetry_space_group_name_H-M 'P 1 21/a 1'
_atom_type_scat_source IntTabIV
_cell_angle_alpha 90
_cell_angle_beta 94.150(10)
_cell_angle_gamma 90
_cell_formula_units_Z 4
_cell_length_a 8.0010(10)
_cell_length_b 15.6390(10)
_cell_length_c 16.4050(10)
_cell_measurement_reflns_used 25
_cell_measurement_temperature 298
_cell_measurement_theta_max 11
_cell_measurement_theta_min 10
_cell_volume 2047.3(3)
_computing_cell_refinement MolEN
_computing_data_collection 'MolEN (Fair, 1990)'
_computing_data_reduction MolEN
_computing_molecular_graphics 'ORTEPII (Johnson, 1976)'
_computing_publication_material MolEN
_computing_structure_refinement MolEN
_computing_structure_solution 'SHELXS86 (Sheldrick, 1990)'
_diffrn_measurement_device 'Enraf-Nonius CAD-4'
_diffrn_measurement_method \w/2\q
_diffrn_radiation_type MoK\a
_diffrn_radiation_wavelength 0.71073
_diffrn_reflns_av_R_equivalents 0.017
_diffrn_reflns_limit_h_max 9
_diffrn_reflns_limit_h_min 0
_diffrn_reflns_limit_k_max 19
_diffrn_reflns_limit_k_min 0
_diffrn_reflns_limit_l_max 20
_diffrn_reflns_limit_l_min -20
_diffrn_reflns_number 4627
_diffrn_reflns_theta_max 26.3
_diffrn_standards_decay_% 1
_diffrn_standards_interval_time 120
_diffrn_standards_number 3
_exptl_absorpt_coefficient_mu 0.0793
_exptl_absorpt_correction_T_max 0.984
_exptl_absorpt_correction_T_min 0.976
_exptl_absorpt_correction_type 'empirical via \y scans (Fair, 1990)'
_exptl_crystal_colour colourless
_exptl_crystal_density_diffrn 1.189
_exptl_crystal_density_method none
_exptl_crystal_description block-like
_exptl_crystal_size_max 0.30
_exptl_crystal_size_mid 0.25
_exptl_crystal_size_min 0.20
_refine_diff_density_max 0.20
_refine_diff_density_min -0.17
_refine_ls_extinction_method none
_refine_ls_goodness_of_fit_obs 1.06
_refine_ls_hydrogen_treatment 'H atoms refined isotropically'
_refine_ls_number_parameters 348
_refine_ls_number_reflns 3490
_refine_ls_R_factor_obs 0.064
_refine_ls_shift/esd_max 0.01
_refine_ls_structure_factor_coef F
_refine_ls_weighting_details 'w = 1 / [\s(F^2^) + (0.02 F)^2^ + 1.0]'
_refine_ls_weighting_scheme calc
_refine_ls_wR_factor_obs 0.060
_reflns_number_observed 3490
_reflns_number_total 4142
_reflns_observed_criterion 'F > 0'
_cod_data_source_file ka1300.cif
_cod_data_source_block I
_cod_depositor_comments
;
The following automatic conversions were performed:

'_refine_ls_weighting_scheme' value ' w = 1 / [\s(F^2^) + (0.02 F)^2^
+ 1.0] ' was changed to 'calc'. New tag
'_refine_ls_weighting_details' was created. The value of the new tag
was set to 'w = 1 / [\s(F^2^) + (0.02 F)^2^ + 1.0]'.

Automatic conversion script
Id: cif_fix_values 3143 2015-03-26 13:38:13Z robertas 
;
_cod_original_sg_symbol_H-M 'P 21/a'
_cod_database_code 2008274

loop_
_symmetry_equiv_pos_as_xyz
x,y,z
-x+1/2,y+1/2,-z
-x,-y,-z
x+1/2,-y+1/2,z

loop_
_atom_site_aniso_label
_atom_site_aniso_U_11
_atom_site_aniso_U_22
_atom_site_aniso_U_33
_atom_site_aniso_U_12
_atom_site_aniso_U_13
_atom_site_aniso_U_23
O1 0.0679(9) 0.0354(7) 0.0525(8) 0.0016(7) 0.0152(7) 0.0029(7)
O2 0.0549(9) 0.0574(9) 0.0502(8) 0.0053(8) 0.0056(7) -0.0008(8)
O3 0.0680(10) 0.0449(8) 0.0524(8) -0.0055(8) -0.0008(8) -0.0031(7)
N1 0.0620(10) 0.0430(10) 0.0500(10) 0.0002(9) 0.0115(9) 0.0076(8)
N2 0.0670(10) 0.0500(10) 0.0500(10) -0.0010(10) 0.0060(10) -0.0057(9)
C1 0.0510(10) 0.0460(10) 0.0500(10) -0.0030(10) 0.0090(10) 0.0030(10)
C2 0.0540(10) 0.0460(10) 0.0540(10) -0.0030(10) 0.0090(10) 0.0080(10)
C3 0.0440(10) 0.0450(10) 0.0460(10) 0.0000(10) 0.0047(9) 0.0020(10)
C4 0.0400(10) 0.0410(10) 0.0420(10) 0.0003(9) 0.0004(9) 0.0050(9)
C5 0.0530(10) 0.0430(10) 0.0550(10) 0.0000(10) 0.0090(10) 0.0020(10)
C6 0.0620(10) 0.0580(10) 0.0560(10) 0.0030(10) 0.0180(10) -0.0010(10)
C7 0.0580(10) 0.0590(10) 0.0550(10) -0.0020(10) 0.0150(10) 0.0120(10)
C8 0.0570(10) 0.0420(10) 0.0550(10) 0.0010(10) 0.0070(10) 0.0100(10)
C9 0.0430(10) 0.0430(10) 0.0430(10) 0.0006(9) 0.0016(9) 0.0039(9)
C10 0.0630(10) 0.0370(10) 0.0550(10) 0.0000(10) 0.0040(10) 0.0040(10)
C11 0.0640(10) 0.0440(10) 0.0570(10) 0.0070(10) 0.0010(10) 0.0000(10)
C12 0.0710(10) 0.0500(10) 0.0590(10) 0.0070(10) 0.0150(10) -0.0030(10)
C13 0.0680(10) 0.0480(10) 0.0550(10) -0.0050(10) 0.0130(10) -0.0040(10)
C14 0.0460(10) 0.0570(10) 0.0430(10) 0.0020(10) 0.0104(9) -0.0090(10)
C15 0.0570(10) 0.0570(10) 0.0540(10) -0.0020(10) 0.0080(10) -0.0150(10)
C16 0.0520(10) 0.0790(10) 0.0570(10) 0.0070(10) 0.0010(10) -0.0240(10)
C17 0.0630(10) 0.0760(10) 0.0550(10) 0.0230(10) -0.0060(10) -0.0140(10)
C18 0.0610(10) 0.0560(10) 0.0580(10) 0.0130(10) 0.0070(10) -0.0070(10)
C19 0.0470(10) 0.0500(10) 0.0470(10) 0.0060(10) 0.0097(9) -0.0090(10)
C20 0.0500(10) 0.0520(10) 0.0460(10) 0.0050(10) 0.0100(10) -0.0040(10)
C21 0.0590(10) 0.0540(10) 0.0520(10) -0.0080(10) 0.0120(10) -0.0010(10)
C22 0.0640(10) 0.0430(10) 0.0460(10) -0.0040(10) 0.0100(10) 0.0010(10)

loop_
_atom_site_label
_atom_site_fract_x
_atom_site_fract_y
_atom_site_fract_z
_atom_site_U_iso_or_equiv
O1 0.6464(2) 0.22632(9) 0.57999(9) 0.0515(3)
O2 0.6571(2) 0.31510(10) 0.73500(9) 0.0541(3)
O3 0.6602(2) 0.21750(10) 0.88890(10) 0.0553(3)
N1 0.6680(2) -0.02670(10) 0.59270(10) 0.0512(4)
N2 0.6191(3) -0.03900(10) 0.90400(10) 0.0558(4)
C1 0.6955(3) -0.09740(10) 0.72670(10) 0.0488(5)
C2 0.5782(3) -0.0648(2) 0.65770(10) 0.0511(5)
C3 0.6498(3) 0.05240(10) 0.58200(10) 0.0450(4)
C4 0.7284(3) 0.10020(10) 0.51770(10) 0.0413(4)
C5 0.8083(3) 0.05850(10) 0.45700(10) 0.0501(5)
C6 0.8787(3) 0.1030(2) 0.3956(2) 0.0578(5)
C7 0.8688(3) 0.1911(2) 0.3947(2) 0.0569(5)
C8 0.7916(3) 0.23480(10) 0.45490(10) 0.0515(5)
C9 0.7221(3) 0.18970(10) 0.51680(10) 0.0434(4)
C10 0.6549(3) 0.31710(10) 0.58950(10) 0.0516(5)
C11 0.5633(3) 0.3403(2) 0.6623(2) 0.0554(5)
C12 0.5719(3) 0.3354(2) 0.8051(2) 0.0593(5)
C13 0.6742(3) 0.3083(2) 0.8800(2) 0.0567(5)
C14 0.7471(3) 0.1799(2) 0.95420(10) 0.0482(4)
C15 0.8485(3) 0.2250(2) 1.01180(10) 0.0559(5)
C16 0.9383(3) 0.1814(2) 1.0740(2) 0.0630(6)
C17 0.9272(3) 0.0942(2) 1.0800(2) 0.0650(6)
C18 0.8243(3) 0.0499(2) 1.0240(2) 0.0584(5)
C19 0.7327(3) 0.0910(2) 0.96030(10) 0.0477(4)
C20 0.6231(3) 0.0412(2) 0.90190(10) 0.0491(5)
C21 0.5063(3) -0.0844(2) 0.84550(10) 0.0548(5)
C22 0.6041(3) -0.1427(2) 0.79200(10) 0.0507(5)
H11 0.760(3) -0.0490(10) 0.7520(10) 0.0558(5)
H12 0.773(3) -0.135(2) 0.7040(10) 0.0672(6)
H21 0.503(2) -0.0240(10) 0.6820(10) 0.0482(5)
H22 0.508(3) -0.1140(10) 0.6360(10) 0.0609(5)
H31 0.583(3) 0.0840(10) 0.6180(10) 0.0659(6)
H51 0.819(3) -0.001(2) 0.4590(10) 0.0697(6)
H61 0.934(3) 0.074(2) 0.3530(10) 0.0710(6)
H71 0.913(3) 0.224(2) 0.351(2) 0.0824(7)
H81 0.790(3) 0.2930(10) 0.4560(10) 0.0596(5)
H101 0.606(3) 0.3470(10) 0.5410(10) 0.0482(5)
H102 0.773(3) 0.3330(10) 0.5950(10) 0.0571(5)
H111 0.452(3) 0.311(2) 0.6610(10) 0.0697(6)
H112 0.546(3) 0.402(2) 0.6630(10) 0.0672(6)
H121 0.459(3) 0.305(2) 0.800(2) 0.0799(6)
H122 0.554(3) 0.397(2) 0.8070(10) 0.0735(6)
H131 0.635(3) 0.337(2) 0.9310(10) 0.0723(6)
H132 0.796(3) 0.3220(10) 0.8760(10) 0.0634(6)
H151 0.858(3) 0.2840(10) 1.0080(10) 0.0596(5)
H161 1.010(3) 0.216(2) 1.1140(10) 0.0723(6)
H171 0.992(3) 0.064(2) 1.124(2) 0.0849(7)
H181 0.811(3) -0.008(2) 1.0290(10) 0.0761(6)
H201 0.557(3) 0.0740(10) 0.8590(10) 0.0545(5)
H211 0.433(3) -0.1190(10) 0.8770(10) 0.0571(5)
H212 0.433(3) -0.0460(10) 0.8120(10) 0.0520(5)
H221 0.688(3) -0.178(2) 0.8300(10) 0.0672(6)
H222 0.522(3) -0.1840(10) 0.7660(10) 0.0634(5)

loop_
_geom_angle_atom_site_label_1
_geom_angle_atom_site_label_2
_geom_angle_atom_site_label_3
_geom_angle
_geom_angle_publ_flag
C9 O1 C10 118.7(2) yes
C11 O2 C12 111.3(2) yes
C13 O3 C14 117.9(2) yes
C2 N1 C3 116.6(2) yes
C20 N2 C21 119.0(2) yes
C2 C1 C22 112.5(2) yes
C2 C1 H11 109.0(10) no
C2 C1 H12 108.0(10) no
C22 C1 H11 109.0(10) no
C22 C1 H12 110.0(10) no
H11 C1 H12 108.(2) no
N1 C2 C1 112.1(2) yes
N1 C2 H21 112.0(10) no
N1 C2 H22 110.0(10) no
C1 C2 H21 106.0(10) no
C1 C2 H22 108.0(10) no
H21 C2 H22 108.(2) no
N1 C3 C4 123.3(2) yes
N1 C3 H31 119.0(10) no
C4 C3 H31 117.0(10) no
C3 C4 C5 121.3(2) yes
C3 C4 C9 119.9(2) yes
O2 C11 C10 110.2(2) yes
O2 C11 H111 108.0(10) no
O2 C11 H112 110.0(10) no
C10 C11 H111 111.0(10) no
C10 C11 H112 109.0(10) no
H111 C11 H112 109.(2) no
O2 C12 C13 109.8(2) yes
O2 C12 H121 107.0(10) no
O2 C12 H122 109.0(10) no
C13 C12 H121 112.0(10) no
C13 C12 H122 109.0(10) no
H121 C12 H122 110.(2) no
O3 C13 C12 108.9(2) yes
O3 C13 H131 109.0(10) no
O3 C13 H132 108.0(10) no
C12 C13 H131 112.0(10) no
C12 C13 H132 111.0(10) no
H131 C13 H132 108.(2) no
O3 C14 C15 123.5(2) yes
O3 C14 C19 116.3(2) yes
C15 C14 C19 120.2(2) no
C14 C15 C16 119.7(2) no
H211 C21 H212 106.(2) no
C1 C22 C21 115.0(2) yes
C1 C22 H221 110.0(10) no
C1 C22 H222 110.0(10) no
C5 C4 C9 118.8(2) no
C4 C5 C6 121.4(2) no
C4 C5 H51 119.(2) no
C6 C5 H51 119.(2) no
C5 C6 C7 119.1(2) no
C5 C6 H61 122.0(10) no
C7 C6 H61 119.0(10) no
C6 C7 C8 121.0(2) no
C6 C7 H71 121.(2) no
C8 C7 H71 118.(2) no
C7 C8 C9 119.6(2) no
C7 C8 H81 121.0(10) no
C9 C8 H81 120.0(10) no
O1 C9 C4 115.4(2) yes
O1 C9 C8 124.5(2) yes
C4 C9 C8 120.1(2) no
O1 C10 C11 107.9(2) yes
O1 C10 H101 112.0(10) no
O1 C10 H102 108.0(10) no
C11 C10 H101 110.0(10) no
C11 C10 H102 113.0(10) no
H101 C10 H102 106.(2) no
C14 C15 H151 120.0(10) no
C16 C15 H151 120.0(10) no
C15 C16 C17 120.7(2) no
C15 C16 H161 117.0(10) no
C17 C16 H161 122.0(10) no
C16 C17 C18 119.4(2) no
C16 C17 H171 120.(2) no
C18 C17 H171 120.(2) no
C17 C18 C19 121.8(2) no
C17 C18 H181 121.0(10) no
C19 C18 H181 118.0(10) no
C14 C19 C18 118.1(2) no
C14 C19 C20 121.8(2) yes
C18 C19 C20 120.1(2) yes
N2 C20 C19 121.7(2) yes
N2 C20 H201 122.0(10) no
C19 C20 H201 117.0(10) no
N2 C21 C22 110.7(2) yes
N2 C21 H211 107.0(10) no
N2 C21 H212 113.0(10) no
C22 C21 H211 109.0(10) no
C22 C21 H212 111.0(10) no
C21 C22 H221 108.0(10) no
C21 C22 H222 106.0(10) no
H221 C22 H222 107.(2) no

loop_
_geom_bond_atom_site_label_1
_geom_bond_atom_site_label_2
_geom_bond_site_symmetry_1
_geom_bond_site_symmetry_2
_geom_bond_distance
_geom_bond_publ_flag
O1 C9 . . 1.364(3) yes
O1 C10 . . 1.429(3) yes
O2 C11 . . 1.418(3) yes
O2 C12 . . 1.414(3) yes
O3 C13 . . 1.433(3) yes
O3 C14 . . 1.367(3) yes
N1 C2 . . 1.456(3) yes
N1 C3 . . 1.256(3) yes
N2 C20 . . 1.256(3) yes
N2 C21 . . 1.455(3) yes
C1 C2 . . 1.506(3) yes
C1 C22 . . 1.515(3) yes
C1 H11 . . 0.99(2) no
C1 H12 . . 0.95(2) no
C2 H21 . . 0.99(2) no
C2 H22 . . 1.00(2) no
C3 C4 . . 1.470(3) yes
C3 H31 . . 0.96(2) no
C4 C5 . . 1.384(3) no
C4 C9 . . 1.400(3) yes
C5 C6 . . 1.378(3) no
C5 H51 . . 0.93(2) no
C17 C18 . . 1.375(4) no
C17 H171 . . 0.98(3) no
C18 C19 . . 1.390(3) no
C18 H181 . . 0.92(3) no
C19 C20 . . 1.473(3) yes
C20 H201 . . 0.99(2) no
C6 C7 . . 1.380(4) no
C6 H61 . . 0.97(2) no
C7 C8 . . 1.382(3) no
C7 H71 . . 0.97(3) no
C8 C9 . . 1.386(3) no
C8 H81 . . 0.91(2) no
C10 C11 . . 1.491(4) yes
C10 H101 . . 0.99(2) no
C10 H102 . . 0.98(2) no
C11 H111 . . 1.00(2) no
C11 H112 . . 0.97(2) no
C12 C13 . . 1.488(3) yes
C12 H121 . . 1.02(3) no
C12 H122 . . 0.97(2) no
C13 H131 . . 1.01(2) no
C13 H132 . . 1.00(2) no
C14 C15 . . 1.393(3) no
C14 C19 . . 1.398(3) yes
C15 C16 . . 1.384(3) no
C15 H151 . . 0.92(2) no
C16 C17 . . 1.371(4) no
C16 H161 . . 1.00(2) no
C21 C22 . . 1.520(3) yes
C21 H211 . . 0.97(2) no
C21 H212 . . 0.99(2) no
C22 H221 . . 1.03(2) no
C22 H222 . . 0.99(2) no

loop_
_geom_torsion_atom_site_label_1
_geom_torsion_atom_site_label_2
_geom_torsion_atom_site_label_3
_geom_torsion_atom_site_label_4
_geom_torsion
_geom_torsion_publ_flag
C10 O1 C9 C4 171.6(2) no
C10 O1 C9 C8 -7.6(3) no
C9 O1 C10 C11 -180.0(4) no
C12 O2 C11 C10 -179.3(2) no
C11 O2 C12 C13 -179.8(2) no
C14 O3 C13 C12 179.4(2) no
C13 O3 C14 C15 -0.2(3) no
C13 O3 C14 C19 -179.0(2) no
C3 N1 C2 C1 -113.4(2) no
C2 N1 C3 C4 -178.5(2) no
C21 N2 C20 C19 179.1(2) no
C20 N2 C21 C22 119.0(2) no
C22 C1 C2 N1 -176.0(2) no
C2 C1 C22 C21 -72.7(3) no
N1 C3 C4 C5 9.6(3) no
N1 C3 C4 C9 -170.9(2) no
C3 C4 C5 C6 178.4(2) no
C9 C4 C5 C6 -1.0(3) no
C3 C4 C9 O1 2.7(3) no
C3 C4 C9 C8 -178.0(2) no
C5 C4 C9 O1 -177.9(2) no
C5 C4 C9 C8 1.4(3) no
C4 C5 C6 C7 -0.1(4) no
C5 C6 C7 C8 0.8(4) no
C6 C7 C8 C9 -0.4(4) no
C7 C8 C9 O1 178.5(2) no
C7 C8 C9 C4 -0.7(3) no
O1 C10 C11 O2 72.3(2) no
O2 C12 C13 O3 -76.8(2) no
O3 C14 C15 C16 -177.0(2) no
C19 C14 C15 C16 1.6(4) no
O3 C14 C19 C18 177.6(2) no
O3 C14 C19 C20 -3.0(3) no
C15 C14 C19 C18 -1.2(3) no
C15 C14 C19 C20 178.3(2) no
C14 C15 C16 C17 -0.8(4) no
C15 C16 C17 C18 -0.5(4) no
C16 C17 C18 C19 1.0(4) no
C17 C18 C19 C14 -0.2(4) no
C17 C18 C19 C20 -179.6(2) no
C14 C19 C20 N2 175.0(2) no
C18 C19 C20 N2 -5.6(3) no
N2 C21 C22 C1 -75.0(3) no
